data_4125948
loop_
_publ_author_name
'Chen, Cheng-Xia'
'Wei, Zhang-Wen'
'Jiang, Ji-Jun'
'Zheng, Shao-Ping'
'Wang, Hai-Ping'
'Qiu, Qian-Feng'
'Cao, Chen-Chen'
'Fenske, Dieter'
'Su, Cheng-Yong'

_publ_section_title
;
 Dynamic Spacer Installation for Multi-role MOFs: A New Direc-tion toward
 Multifunctional MOFs Achieving Ultrahigh Me-thane Storage Working
 Capacity.
;
_journal_name_full 'Journal of the American Chemical Society'
_journal_paper_doi 10.1021/jacs.7b01320
_journal_year 2017
_chemical_formula_moiety 'C102 H46 F30 O32 Zr6'
_chemical_formula_sum 'C102 H46 F30 O32 Zr6'
_chemical_formula_weight 2900.71
_chemical_name_common LIFM-70
_space_group_crystal_system tetragonal
_space_group_IT_number 131
_space_group_name_Hall '-P 4c 2'
_space_group_name_H-M_alt 'P 42/m m c'
_symmetry_space_group_name_Hall '-P 4c 2'
_symmetry_space_group_name_H-M 'P 42/m m c'
_atom_sites_solution_hydrogens mixed
_audit_creation_method SHELXL-2014/7
_cell_angle_alpha 90
_cell_angle_beta 90
_cell_angle_gamma 90
_cell_formula_units_Z 2
_cell_length_a 23.0991(2)
_cell_length_b 23.0991(2)
_cell_length_c 18.8485(4)
_cell_measurement_reflns_used 5673
_cell_measurement_temperature 173(2)
_cell_measurement_theta_max 64.4480
_cell_measurement_theta_min 4.4670
_cell_volume 10057.0(2)
_computing_structure_refinement 'SHELXL-2014/7 (Sheldrick, 2014)'
_computing_structure_solution 'SHELXL-2014/7 (Sheldrick, 2014)'
_diffrn_ambient_temperature 173(2)
_diffrn_detector_area_resol_mean 10.6525
_diffrn_measured_fraction_theta_full 0.966
_diffrn_measured_fraction_theta_max 0.966
_diffrn_measurement_device 'four-circle diffractometer'
_diffrn_measurement_device_type 'SuperNova, Dual, Cu at zero, Atlas'
_diffrn_measurement_method '\w scans'
_diffrn_radiation_type CuK\a
_diffrn_radiation_wavelength 1.54178
_diffrn_reflns_av_R_equivalents 0.0358
_diffrn_reflns_av_unetI/netI 0.0306
_diffrn_reflns_Laue_measured_fraction_full 0.966
_diffrn_reflns_Laue_measured_fraction_max 0.966
_diffrn_reflns_limit_h_max 26
_diffrn_reflns_limit_h_min -14
_diffrn_reflns_limit_k_max 19
_diffrn_reflns_limit_k_min -21
_diffrn_reflns_limit_l_max 21
_diffrn_reflns_limit_l_min -7
_diffrn_reflns_number 13845
_diffrn_reflns_point_group_measured_fraction_full 0.966
_diffrn_reflns_point_group_measured_fraction_max 0.966
_diffrn_reflns_theta_full 65.022
_diffrn_reflns_theta_max 65.022
_diffrn_reflns_theta_min 3.026
_diffrn_source 'micro-focus sealed X-ray tube'
_diffrn_source_type 'SuperNova (Cu) X-ray Source'
_exptl_absorpt_coefficient_mu 3.096
_exptl_absorpt_correction_T_max 1.00000
_exptl_absorpt_correction_T_min 0.23557
_exptl_absorpt_correction_type multi-scan
_exptl_absorpt_process_details
;
CrysAlisPro 1.171.38.41 (Rigaku Oxford Diffraction, 2015)
Empirical absorption correction using spherical harmonics,
 implemented in SCALE3 ABSPACK scaling algorithm.
;
_exptl_crystal_colour Colorless
_exptl_crystal_density_diffrn 0.958
_exptl_crystal_description Block
_exptl_crystal_F_000 2848
_exptl_crystal_size_max 0.2
_exptl_crystal_size_mid 0.2
_exptl_crystal_size_min 0.1
_refine_diff_density_max 1.691
_refine_diff_density_min -2.137
_refine_diff_density_rms 0.158
_refine_ls_extinction_method none
_refine_ls_goodness_of_fit_ref 1.244
_refine_ls_hydrogen_treatment mixed
_refine_ls_matrix_type full
_refine_ls_number_parameters 294
_refine_ls_number_reflns 4517
_refine_ls_number_restraints 386
_refine_ls_restrained_S_all 49.971
_refine_ls_R_factor_all 0.0992
_refine_ls_R_factor_gt 0.0889
_refine_ls_shift/su_max 0.000
_refine_ls_shift/su_mean 0.000
_refine_ls_structure_factor_coef Fsqd
_refine_ls_weighting_details 'w=1/[\s^2^(Fo^2^)+(0.2000P)^2^] where P=(Fo^2^+2Fc^2^)/3'
_refine_ls_weighting_scheme calc
_refine_ls_wR_factor_gt 0.2661
_refine_ls_wR_factor_ref 0.2846
_reflns_Friedel_coverage 0.000
_reflns_number_gt 3683
_reflns_number_total 4517
_reflns_threshold_expression 'I > 2\s(I)'
_cod_data_source_file LIFM-70.cif
_cod_data_source_block LIFM-70
_cod_original_cell_volume 10057.0(3)
_cod_database_code 4125948
_shelx_shelxl_version_number 2014/7
_shelx_space_group_comment
;
The symmetry employed for this shelxl refinement is uniquely defined
by the following loop, which should always be used as a source of
symmetry information in preference to the above space-group names.
They are only intended as comments.
;

loop_
_space_group_symop_operation_xyz
'x, y, z'
'-y, x, z+1/2'
'-x, -y, z'
'y, -x, z+1/2'
'x, -y, -z'
'-x, y, -z'
'y, x, -z+1/2'
'-y, -x, -z+1/2'
'-x, -y, -z'
'y, -x, -z-1/2'
'x, y, -z'
'-y, x, -z-1/2'
'-x, y, z'
'x, -y, z'
'-y, -x, z-1/2'
'y, x, z-1/2'

loop_
_atom_site_label
_atom_site_type_symbol
_atom_site_fract_x
_atom_site_fract_y
_atom_site_fract_z
_atom_site_U_iso_or_equiv
_atom_site_adp_type
_atom_site_occupancy
_atom_site_site_symmetry_order
_atom_site_calc_flag
_atom_site_refinement_flags_posn
_atom_site_refinement_flags_adp
_atom_site_refinement_flags_occupancy
_atom_site_disorder_assembly
_atom_site_disorder_group
Zr1 Zr 0.39200(3) 0.0000 0.0000 0.0287(3) Uani 1 4 d S T P . .
Zr2 Zr 0.5000 0.07546(3) 0.09237(4) 0.0365(3) Uani 1 2 d S T P . .
F1 F 0.1213(4) 0.1593(6) 0.1891(6) 0.217(5) Uani 0.734(7) 1 d D U P A 1
F1A F 0.3314(14) 0.2810(8) 0.3224(14) 0.203(7) Uani 0.266(7) 1 d D U P A 2
F2 F 0.1504(5) 0.2203(5) 0.1132(7) 0.217(5) Uani 0.734(7) 1 d D U P A 1
F2A F 0.2772(12) 0.2337(13) 0.3748(10) 0.200(7) Uani 0.266(7) 1 d D U P A 2
F3 F 0.1530(4) 0.1298(6) 0.0891(6) 0.211(6) Uani 0.734(7) 1 d D U P A 1
F3A F 0.3558(12) 0.2067(13) 0.3624(13) 0.205(7) Uani 0.266(7) 1 d D U P A 2
F4 F 0.4098(6) -0.0855(10) 0.5000 0.321(13) Uani 0.5 2 d DS TU P B 1
F5 F 0.5000 -0.1230(7) 0.5000 0.345(12) Uani 1 4 d DS TU P B 1
F6 F 0.4386(7) -0.1397(6) 0.4132(11) 0.349(17) Uani 0.25 1 d D U P B 1
O1 O 0.3434(2) 0.0592(2) 0.0721(3) 0.0669(14) Uani 1 1 d . . . . .
O2 O 0.4180(2) 0.1109(2) 0.1354(3) 0.0737(16) Uani 1 1 d . . . . .
O3 O 0.5000 0.1679(3) 0.0579(4) 0.0683(18) Uani 1 2 d S TU P D .
O4 O 0.5000 0.0513(5) 0.2053(4) 0.084(2) Uani 1 2 d S TU P . .
O5 O 0.4462(3) 0.0752(4) 0.0000 0.081(3) Uani 1 2 d S T P . .
O6 O 0.4468(3) 0.0000 0.0912(4) 0.073(2) Uani 1 2 d S T P . .
C1 C 0.2394(4) 0.1976(3) 0.2323(5) 0.130(3) Uani 1 1 d D U . . .
C2 C 0.2257(3) 0.1668(3) 0.1724(5) 0.132(3) Uani 1 1 d D U . . .
H2 H 0.1868 0.1684 0.1563 0.158 Uiso 0.266(7) 1 calc R U P A 2
C3 C 0.2636(4) 0.1340(3) 0.1341(5) 0.111(3) Uani 1 1 d D U . . .
H3 H 0.2515 0.1136 0.0930 0.134 Uiso 1 1 calc R U . . .
C4 C 0.3211(4) 0.1314(3) 0.1577(5) 0.096(2) Uani 1 1 d . U . . .
C5 C 0.3346(5) 0.1631(4) 0.2184(5) 0.123(3) Uani 1 1 d D U . . .
H5 H 0.3734 0.1621 0.2352 0.148 Uiso 1 1 calc R U . . .
C6 C 0.2952(5) 0.1956(4) 0.2553(6) 0.141(3) Uani 1 1 d D U . . .
H6 H 0.3067 0.2165 0.2964 0.169 Uiso 0.734(7) 1 calc R U P A 1
C7 C 0.3648(4) 0.0974(3) 0.1193(5) 0.077(2) Uani 1 1 d . U . . .
C8 C 0.1648(4) 0.1675(4) 0.1428(6) 0.162(4) Uani 0.734(7) 1 d D U P A 1
C8A C 0.3139(8) 0.2267(6) 0.3198(8) 0.171(5) Uani 0.266(7) 1 d D U P A 2
C9 C 0.4494(4) 0.46917(19) 0.0000 0.231(7) Uani 1 2 d DS TU P . .
H9 H 0.4137 0.4487 0.0000 0.278 Uiso 0.5 2 calc R U P C 2
C10 C 0.5000 0.4396(2) 0.0000 0.218(7) Uani 1 4 d DS TU P D .
C11 C 0.5000 0.3755(4) 0.0000 0.198(6) Uani 1 4 d DS TU P . .
C12 C 0.5000 0.3457(4) 0.0639(2) 0.179(5) Uani 1 2 d DS TU P D .
H12 H 0.5000 0.3664 0.1075 0.215 Uiso 1 2 calc R U P . .
C13 C 0.5000 0.2854(4) 0.0638(2) 0.153(4) Uani 1 2 d DS TU P . .
H13 H 0.5000 0.2649 0.1075 0.184 Uiso 1 2 calc R U P D .
C14 C 0.5000 0.2553(4) 0.0000 0.118(4) Uani 1 4 d DS TU P D .
C15 C 0.5000 0.1904(5) 0.0000 0.085(3) Uani 1 4 d DS TU P . .
C16 C 0.3906(6) 0.4413(9) 0.0000 0.256(11) Uani 0.5 2 d DS TU P D 1
H16A H 0.3949 0.3991 0.0000 0.384 Uiso 0.5 2 calc R U P D 1
H16B H 0.3692 0.4533 -0.0425 0.384 Uiso 0.25 1 calc R U P D 1
H16C H 0.3692 0.4533 0.0425 0.384 Uiso 0.25 1 calc R U P D 1
C17 C 0.5000 0.0000 0.4602(3) 0.271(12) Uani 1 4 d DS TU P . .
C18 C 0.4790(3) -0.0478(2) 0.4233(5) 0.266(10) Uani 0.5 1 d D U P . .
C19 C 0.4790(3) -0.0477(2) 0.3494(5) 0.221(9) Uani 0.5 1 d D U P . .
H19 H 0.4645(6) -0.0805(7) 0.3240(10) 0.265 Uiso 0.5 1 d D U P . .
C20 C 0.5000 0.0000 0.3121(4) 0.160(7) Uani 1 4 d DS TU P . .
C21 C 0.5000 0.0000 0.2327(6) 0.111(5) Uani 1 4 d DS TU P . .
C22 C 0.4559(5) -0.1007(5) 0.4616(6) 0.309(11) Uani 0.25 1 d D U P B 1
H18 H 0.4646(6) -0.0805(7) 0.4485(10) 0.371 Uiso 0.25 1 d D U P E 2

loop_
_atom_site_aniso_label
_atom_site_aniso_U_11
_atom_site_aniso_U_22
_atom_site_aniso_U_33
_atom_site_aniso_U_23
_atom_site_aniso_U_13
_atom_site_aniso_U_12
Zr1 0.0225(5) 0.0269(5) 0.0367(6) 0.000 0.000 0.000
Zr2 0.0291(4) 0.0356(5) 0.0448(5) -0.0143(3) 0.000 0.000
F1 0.090(6) 0.297(13) 0.265(11) -0.117(9) 0.032(7) 0.020(8)
F1A 0.202(15) 0.189(13) 0.218(14) -0.098(11) -0.008(12) 0.006(12)
F2 0.153(10) 0.243(10) 0.256(12) -0.064(8) -0.053(8) 0.085(9)
F2A 0.204(14) 0.211(15) 0.186(12) -0.104(12) 0.017(11) 0.022(13)
F3 0.099(7) 0.276(11) 0.258(11) -0.165(9) -0.027(6) 0.066(8)
F3A 0.195(14) 0.215(15) 0.204(14) -0.089(13) -0.026(10) 0.018(13)
F4 0.44(3) 0.36(3) 0.16(2) 0.000 0.000 -0.081(18)
F5 0.52(3) 0.33(2) 0.187(17) 0.000 0.000 0.000
F6 0.49(4) 0.33(3) 0.22(3) -0.01(2) 0.01(2) -0.07(3)
O1 0.060(3) 0.069(3) 0.072(3) 0.006(3) 0.025(3) 0.026(2)
O2 0.051(3) 0.084(4) 0.086(4) -0.026(3) 0.021(3) 0.013(2)
O3 0.069(4) 0.034(3) 0.102(5) -0.030(3) 0.000 0.000
O4 0.065(5) 0.145(8) 0.040(4) -0.003(4) 0.000 0.000
O5 0.080(5) 0.119(7) 0.043(3) 0.000 0.000 -0.076(5)
O6 0.062(5) 0.042(4) 0.114(7) 0.000 -0.051(4) 0.000
C1 0.091(5) 0.133(6) 0.168(7) -0.070(5) 0.028(5) 0.021(5)
C2 0.080(4) 0.149(6) 0.168(6) -0.072(5) 0.019(4) 0.037(4)
C3 0.074(4) 0.118(6) 0.142(6) -0.053(5) 0.002(4) 0.027(4)
C4 0.066(4) 0.098(5) 0.124(5) -0.046(4) 0.006(4) 0.016(4)
C5 0.087(5) 0.134(6) 0.149(6) -0.076(5) 0.009(5) 0.024(5)
C6 0.102(5) 0.148(7) 0.172(7) -0.082(5) 0.018(5) 0.028(5)
C7 0.064(4) 0.073(5) 0.093(5) -0.034(4) 0.011(4) 0.013(4)
C8 0.086(5) 0.199(8) 0.200(8) -0.100(7) 0.008(5) 0.057(6)
C8A 0.150(10) 0.176(11) 0.186(10) -0.097(8) 0.006(8) 0.022(9)
C9 0.262(17) 0.080(9) 0.352(17) 0.000 0.000 0.002(7)
C10 0.257(16) 0.073(8) 0.323(15) 0.000 0.000 0.000
C11 0.241(13) 0.069(8) 0.284(13) 0.000 0.000 0.000
C12 0.220(11) 0.061(6) 0.257(12) -0.016(5) 0.000 0.000
C13 0.186(9) 0.064(6) 0.210(9) -0.025(5) 0.000 0.000
C14 0.131(7) 0.067(5) 0.155(7) 0.000 0.000 0.000
C15 0.086(6) 0.052(5) 0.118(6) 0.000 0.000 0.000
C16 0.262(18) 0.14(2) 0.37(3) 0.000 0.000 -0.016(15)
C17 0.42(3) 0.28(2) 0.110(16) 0.000 0.000 0.000
C18 0.41(3) 0.298(19) 0.088(11) 0.003(9) 0.012(11) -0.021(12)
C19 0.32(2) 0.256(19) 0.086(10) 0.016(10) 0.027(13) -0.010(14)
C20 0.218(18) 0.204(17) 0.058(9) 0.000 0.000 0.000
C21 0.118(12) 0.164(14) 0.051(9) 0.000 0.000 0.000
C22 0.47(3) 0.33(2) 0.132(16) 0.014(10) 0.010(10) -0.045(13)

loop_
_atom_type_symbol
_atom_type_description
_atom_type_scat_dispersion_real
_atom_type_scat_dispersion_imag
_atom_type_scat_source
C C 0.0181 0.0091 'International Tables Vol C Tables 4.2.6.8 and 6.1.1.4'
H H 0.0000 0.0000 'International Tables Vol C Tables 4.2.6.8 and 6.1.1.4'
O O 0.0492 0.0322 'International Tables Vol C Tables 4.2.6.8 and 6.1.1.4'
F F 0.0727 0.0534 'International Tables Vol C Tables 4.2.6.8 and 6.1.1.4'
Zr Zr -0.1862 2.2449 'International Tables Vol C Tables 4.2.6.8 and 6.1.1.4'

loop_
_geom_angle_atom_site_label_1
_geom_angle_atom_site_label_2
_geom_angle_atom_site_label_3
_geom_angle
_geom_angle_site_symmetry_1
_geom_angle_site_symmetry_3
O6 Zr1 O6 107.3(5) 11 .
O6 Zr1 O5 69.71(18) 11 .
O6 Zr1 O5 69.71(18) . .
O6 Zr1 O5 69.71(18) 11 5
O6 Zr1 O5 69.71(18) . 5
O5 Zr1 O5 108.4(5) . 5
O6 Zr1 O1 142.07(14) 11 .
O6 Zr1 O1 78.9(2) . .
O5 Zr1 O1 78.3(3) . .
O5 Zr1 O1 142.32(14) 5 .
O6 Zr1 O1 78.9(2) 11 5
O6 Zr1 O1 142.07(14) . 5
O5 Zr1 O1 142.33(14) . 5
O5 Zr1 O1 78.3(3) 5 5
O1 Zr1 O1 119.6(3) . 5
O6 Zr1 O1 78.9(2) 11 11
O6 Zr1 O1 142.07(14) . 11
O5 Zr1 O1 78.3(3) . 11
O5 Zr1 O1 142.33(14) 5 11
O1 Zr1 O1 75.1(3) . 11
O1 Zr1 O1 75.6(3) 5 11
O6 Zr1 O1 142.07(14) 11 14
O6 Zr1 O1 78.9(2) . 14
O5 Zr1 O1 142.33(14) . 14
O5 Zr1 O1 78.3(3) 5 14
O1 Zr1 O1 75.6(3) . 14
O1 Zr1 O1 75.1(3) 5 14
O1 Zr1 O1 119.6(3) 11 14
O6 Zr1 Zr2 88.7(2) 11 .
O6 Zr1 Zr2 34.74(13) . .
O5 Zr1 Zr2 34.98(14) . .
O5 Zr1 Zr2 89.3(2) 5 .
O1 Zr1 Zr2 75.55(15) . .
O1 Zr1 Zr2 164.83(16) 5 .
O1 Zr1 Zr2 110.82(14) 11 .
O1 Zr1 Zr2 111.11(14) 14 .
O6 Zr1 Zr2 88.7(2) 11 3_655
O6 Zr1 Zr2 34.74(13) . 3_655
O5 Zr1 Zr2 89.3(2) . 3_655
O5 Zr1 Zr2 34.98(14) 5 3_655
O1 Zr1 Zr2 111.11(14) . 3_655
O1 Zr1 Zr2 110.82(14) 5 3_655
O1 Zr1 Zr2 164.83(16) 11 3_655
O1 Zr1 Zr2 75.55(15) 14 3_655
Zr2 Zr1 Zr2 59.62(2) . 3_655
O6 Zr1 Zr2 34.74(13) 11 11
O6 Zr1 Zr2 88.7(2) . 11
O5 Zr1 Zr2 34.98(14) . 11
O5 Zr1 Zr2 89.3(2) 5 11
O1 Zr1 Zr2 110.82(14) . 11
O1 Zr1 Zr2 111.11(14) 5 11
O1 Zr1 Zr2 75.55(15) 11 11
O1 Zr1 Zr2 164.83(16) 14 11
Zr2 Zr1 Zr2 59.55(2) . 11
Zr2 Zr1 Zr2 89.28(2) 3_655 11
O6 Zr1 Zr2 34.74(13) 11 9_655
O6 Zr1 Zr2 88.7(2) . 9_655
O5 Zr1 Zr2 89.3(2) . 9_655
O5 Zr1 Zr2 34.98(14) 5 9_655
O1 Zr1 Zr2 164.83(16) . 9_655
O1 Zr1 Zr2 75.55(15) 5 9_655
O1 Zr1 Zr2 111.11(14) 11 9_655
O1 Zr1 Zr2 110.82(14) 14 9_655
Zr2 Zr1 Zr2 89.28(2) . 9_655
Zr2 Zr1 Zr2 59.55(2) 3_655 9_655
Zr2 Zr1 Zr2 59.62(2) 11 9_655
O6 Zr2 O6 70.4(3) . 3_655
O6 Zr2 O5 69.8(2) . .
O6 Zr2 O5 108.9(3) 3_655 .
O6 Zr2 O5 108.9(3) . 13_655
O6 Zr2 O5 69.8(2) 3_655 13_655
O5 Zr2 O5 71.0(4) . 13_655
O6 Zr2 O4 78.6(3) . .
O6 Zr2 O4 78.6(3) 3_655 .
O5 Zr2 O4 141.87(16) . .
O5 Zr2 O4 141.87(16) 13_655 .
O6 Zr2 O2 142.9(2) . 13_655
O6 Zr2 O2 79.2(2) 3_655 13_655
O5 Zr2 O2 142.7(2) . 13_655
O5 Zr2 O2 78.6(3) 13_655 13_655
O4 Zr2 O2 74.9(2) . 13_655
O6 Zr2 O2 79.3(2) . .
O6 Zr2 O2 142.9(2) 3_655 .
O5 Zr2 O2 78.6(3) . .
O5 Zr2 O2 142.7(2) 13_655 .
O4 Zr2 O2 74.9(2) . .
O2 Zr2 O2 117.4(3) 13_655 .
O6 Zr2 O3 141.16(17) . .
O6 Zr2 O3 141.15(17) 3_655 .
O5 Zr2 O3 76.4(3) . .
O5 Zr2 O3 76.4(3) 13_655 .
O4 Zr2 O3 121.6(3) . .
O2 Zr2 O3 75.72(18) 13_655 .
O2 Zr2 O3 75.72(18) . .
O6 Zr2 Zr2 89.4(2) . 11
O6 Zr2 Zr2 89.4(2) 3_655 11
O5 Zr2 Zr2 35.52(17) . 11
O5 Zr2 Zr2 35.52(17) 13_655 11
O4 Zr2 Zr2 165.3(3) . 11
O2 Zr2 Zr2 111.46(16) 13_655 11
O2 Zr2 Zr2 111.45(16) . 11
O3 Zr2 Zr2 73.05(19) . 11
O6 Zr2 Zr2 35.18(17) . 3_655
O6 Zr2 Zr2 35.18(17) 3_655 3_655
O5 Zr2 Zr2 89.8(2) . 3_655
O5 Zr2 Zr2 89.8(2) 13_655 3_655
O4 Zr2 Zr2 75.3(3) . 3_655
O2 Zr2 Zr2 111.68(15) 13_655 3_655
O2 Zr2 Zr2 111.68(15) . 3_655
O3 Zr2 Zr2 163.05(19) . 3_655
Zr2 Zr2 Zr2 90.0 11 3_655
O6 Zr2 Zr1 34.79(17) . .
O6 Zr2 Zr1 89.9(2) 3_655 .
O5 Zr2 Zr1 35.02(17) . .
O5 Zr2 Zr1 90.4(2) 13_655 .
O4 Zr2 Zr1 110.76(18) . .
O2 Zr2 Zr1 166.68(15) 13_655 .
O2 Zr2 Zr1 75.96(14) . .
O3 Zr2 Zr1 109.32(13) . .
Zr2 Zr2 Zr1 60.227(12) 11 .
Zr2 Zr2 Zr1 60.189(11) 3_655 .
O6 Zr2 Zr1 89.9(2) . 9_655
O6 Zr2 Zr1 34.78(17) 3_655 9_655
O5 Zr2 Zr1 90.4(2) . 9_655
O5 Zr2 Zr1 35.02(17) 13_655 9_655
O4 Zr2 Zr1 110.76(18) . 9_655
O2 Zr2 Zr1 75.96(14) 13_655 9_655
O2 Zr2 Zr1 166.68(15) . 9_655
O3 Zr2 Zr1 109.32(13) . 9_655
Zr2 Zr2 Zr1 60.228(12) 11 9_655
Zr2 Zr2 Zr1 60.189(11) 3_655 9_655
Zr1 Zr2 Zr1 90.72(2) . 9_655
C22 F4 C22 65.7(11) . 11_556
C22 F5 C22 64.7(11) 6_656 13_655
C22 F5 C22 97.8(13) 6_656 11_556
C22 F5 C22 135.1(14) 13_655 11_556
C22 F5 C22 135.1(14) 6_656 .
C22 F5 C22 97.8(13) 13_655 .
C22 F5 C22 64.7(11) 11_556 .
C7 O1 Zr1 128.2(5) . .
C7 O2 Zr2 129.1(5) . .
C15 O3 Zr2 132.5(7) . .
C21 O4 Zr2 128.2(8) . .
Zr2 O5 Zr2 109.0(3) 11 .
Zr2 O5 Zr1 110.0(3) 11 .
Zr2 O5 Zr1 110.0(3) . .
Zr2 O6 Zr2 109.6(3) . 3_655
Zr2 O6 Zr1 110.5(3) . .
Zr2 O6 Zr1 110.5(3) 3_655 .
C6 C1 C2 117.6(9) . .
C6 C1 C1 118.9(8) . 7
C2 C1 C1 123.0(9) . 7
C3 C2 C1 125.1(8) . .
C3 C2 C8 114.1(8) . .
C1 C2 C8 120.8(8) . .
C2 C3 C4 117.6(9) . .
C5 C4 C3 116.8(9) . .
C5 C4 C7 122.1(9) . .
C3 C4 C7 121.1(9) . .
C6 C5 C4 123.7(11) . .
C1 C6 C5 119.1(9) . .
C1 C6 C8A 121.5(9) . .
C5 C6 C8A 119.4(11) . .
O2 C7 O1 131.2(7) . .
O2 C7 C4 113.8(7) . .
O1 C7 C4 115.0(8) . .
F1 C8 F3 104.0(9) . .
F1 C8 F2 102.0(9) . .
F3 C8 F2 102.5(9) . .
F1 C8 C2 117.0(8) . .
F3 C8 C2 116.9(7) . .
F2 C8 C2 112.5(7) . .
F1A C8A F3A 94.8(13) . .
F1A C8A F2A 93.0(13) . .
F3A C8A F2A 92.0(13) . .
F1A C8A C6 125.7(12) . .
F3A C8A C6 122.4(11) . .
F2A C8A C6 120.5(11) . .
C10 C9 C9 120.3(4) . 5_565
C10 C9 C16 124.4(9) . .
C9 C9 C16 115.3(9) 5_565 .
C9 C10 C9 119.4(7) . 13_655
C9 C10 C11 120.3(4) . .
C9 C10 C11 120.3(4) 13_655 .
C12 C11 C12 120.6(6) 6_655 .
C12 C11 C10 119.7(3) 6_655 .
C12 C11 C10 119.7(3) . .
C11 C12 C13 119.7(5) . .
C14 C13 C12 120.1(5) . .
C13 C14 C13 120.0(6) . 6_655
C13 C14 C15 120.0(3) . .
C13 C14 C15 120.0(3) 6_655 .
O3 C15 O3 128.9(11) 11 .
O3 C15 C14 115.5(6) 11 .
O3 C15 C14 115.5(6) . .
C18 C17 C18 120.1(6) 13_655 14
C18 C17 C18 40.8(5) 13_655 .
C18 C17 C18 105.0(6) 14 .
C18 C17 C18 105.0(6) 13_655 3_655
C18 C17 C18 40.8(5) 14 3_655
C18 C17 C18 120.1(6) . 3_655
C18 C17 C17 120.0(3) 13_655 5_556
C18 C17 C17 120.0(3) 14 5_556
C18 C17 C17 120.0(3) . 5_556
C18 C17 C17 120.0(3) 3_655 5_556
C18 C18 C17 69.6(2) 13_655 .
C18 C18 C19 89.96(12) 13_655 .
C17 C18 C19 119.8(4) . .
C18 C18 C22 110.6(3) 13_655 .
C17 C18 C22 121.6(7) . .
C19 C18 C22 118.6(6) . .
C18 C18 C19 55.1(4) 13_655 13_655
C17 C18 C19 102.1(4) . 13_655
C19 C18 C19 34.8(4) . 13_655
C22 C18 C19 126.4(5) . 13_655
C19 C19 C20 69.6(3) 13_655 .
C19 C19 C18 90.04(12) 13_655 .
C20 C19 C18 120.4(5) . .
C19 C19 C18 55.1(4) 13_655 13_655
C20 C19 C18 102.4(5) . 13_655
C18 C19 C18 34.9(4) . 13_655
C19 C20 C19 119.6(6) 14 13_655
C19 C20 C19 40.7(5) 14 3_655
C19 C20 C19 104.5(6) 13_655 3_655
C19 C20 C19 104.5(6) 14 .
C19 C20 C19 40.7(5) 13_655 .
C19 C20 C19 119.6(6) 3_655 .
C19 C20 C21 120.2(3) 14 .
C19 C20 C21 120.2(3) 13_655 .
C19 C20 C21 120.2(3) 3_655 .
C19 C20 C21 120.2(3) . .
O4 C21 O4 133.0(12) . 3_655
O4 C21 C20 113.5(6) . .
O4 C21 C20 113.5(6) 3_655 .
F4 C22 F6 107.9(10) . .
F4 C22 F5 114.3(11) . .
F6 C22 F5 109.3(9) . .
F4 C22 C22 57.2(6) . 11_556
F6 C22 C22 132.8(10) . 11_556
F5 C22 C22 57.7(5) . 11_556
F4 C22 C18 109.2(9) . .
F6 C22 C18 108.8(10) . .
F5 C22 C18 107.3(9) . .
C22 C22 C18 118.5(5) 11_556 .
F4 C22 C22 143.0(6) . 13_655
F6 C22 C22 107.3(5) . 13_655
F5 C22 C22 41.1(6) . 13_655
C22 C22 C22 90.000(2) 11_556 13_655
C18 C22 C22 69.4(3) . 13_655

loop_
_geom_bond_atom_site_label_1
_geom_bond_atom_site_label_2
_geom_bond_distance
_geom_bond_site_symmetry_2
Zr1 O6 2.135(6) 11
Zr1 O6 2.135(6) .
Zr1 O5 2.141(6) .
Zr1 O5 2.141(6) 5
Zr1 O1 2.232(5) .
Zr1 O1 2.232(5) 5
Zr1 O1 2.232(5) 11
Zr1 O1 2.232(5) 14
Zr1 Zr2 3.5062(7) .
Zr1 Zr2 3.5062(7) 3_655
Zr1 Zr2 3.5062(7) 11
Zr1 Zr2 3.5062(7) 9_655
Zr2 O6 2.133(5) .
Zr2 O6 2.133(5) 3_655
Zr2 O5 2.139(5) .
Zr2 O5 2.139(5) 13_655
Zr2 O4 2.201(8) .
Zr2 O2 2.218(4) 13_655
Zr2 O2 2.219(4) .
Zr2 O3 2.232(7) .
Zr2 Zr2 3.4821(13) 11
Zr2 Zr2 3.4862(13) 3_655
Zr2 Zr1 3.5062(7) 9_655
F1 C8 1.345(9) .
F1A C8A 1.318(9) .
F2 C8 1.382(9) .
F2A C8A 1.348(10) .
F3 C8 1.363(8) .
F3A C8A 1.341(10) .
F4 C22 1.334(9) .
F4 C22 1.334(9) 11_556
F5 C22 1.352(9) 6_656
F5 C22 1.352(9) 13_655
F5 C22 1.352(9) 11_556
F5 C22 1.352(9) .
F6 C22 1.345(10) .
O1 C7 1.346(10) .
O2 C7 1.302(10) .
O3 C15 1.208(9) .
O4 C21 1.292(10) .
O5 Zr2 2.139(5) 11
O6 Zr2 2.133(5) 3_655
C1 C6 1.360(13) .
C1 C2 1.373(12) .
C1 C1 1.519(18) 7
C2 C3 1.364(12) .
C2 C8 1.513(8) .
C3 C4 1.401(14) .
C4 C5 1.393(13) .
C4 C7 1.472(11) .
C5 C6 1.370(12) .
C6 C8A 1.477(9) .
C9 C10 1.354(8) .
C9 C9 1.424(9) 5_565
C9 C16 1.503(10) .
C10 C9 1.354(8) 13_655
C10 C11 1.481(8) .
C11 C12 1.387(6) 6_655
C11 C12 1.387(6) .
C12 C13 1.393(7) .
C13 C14 1.390(6) .
C14 C13 1.390(6) 6_655
C14 C15 1.499(9) .
C15 O3 1.208(9) 11
C17 C18 1.393(6) 13_655
C17 C18 1.393(6) 14
C17 C18 1.393(6) .
C17 C18 1.393(6) 3_655
C17 C17 1.499(10) 5_556
C18 C18 0.972(12) 13_655
C18 C19 1.394(7) .
C18 C22 1.514(10) .
C18 C19 1.699(9) 13_655
C19 C19 0.970(12) 13_655
C19 C20 1.393(6) .
C19 C18 1.699(9) 13_655
C20 C19 1.393(6) 14
C20 C19 1.393(6) 13_655
C20 C19 1.394(6) 3_655
C20 C21 1.498(9) .
C21 O4 1.293(10) 3_655
C22 C22 1.45(2) 11_556
C22 C22 2.04(3) 13_655
